data_2000207
loop_
_publ_author_name
'Bracke, B.'
'Dang, Y.'
'Lenstra, A. T. H.'
'Geise, H. J.'

_publ_section_title
;
 Bis(cyclopentadienyl)bis(<i>m</i>-methoxybenzoato)titanium(IV)
;
_journal_issue 10
_journal_name_full 'Acta Crystallographica Section C'
_journal_page_first 2043
_journal_page_last 2047
_journal_paper_doi 10.1107/S0108270191003864
_journal_volume 47
_journal_year 1991
_chemical_formula_sum 'C26 H24 O6 Ti'
_chemical_formula_weight 480.4
_space_group_IT_number 14
_space_group_name_Hall '-P 2yn'
_space_group_name_H-M_alt 'P 1 21/n 1'
_symmetry_cell_setting monoclinic
_symmetry_space_group_name_Hall '-P 2yn'
_symmetry_space_group_name_H-M 'P 1 21/n 1'
_cell_angle_alpha 90
_cell_angle_beta 97.21(2)
_cell_angle_gamma 90
_cell_formula_units_Z 4
_cell_length_a 15.739(5)
_cell_length_b 7.4660(10)
_cell_length_c 20.286(5)
_cell_volume 2364.9(10)
_diffrn_radiation_type Mo
_diffrn_radiation_wavelength 0.71073
_exptl_absorpt_coefficient_mu 39.2
_exptl_crystal_density_diffrn 1.347
_exptl_crystal_F_000 1000
_cod_data_source_file mu0235.cif
_cod_data_source_block mu0235a
_cod_depositor_comments
;
 Marking attached hydrogen comments.

 Antanas Vaitkus,
 2017-03-25
;
_cod_original_cell_volume 2368.4(2)
_cod_original_formula_sum 'C26 H24 O6 Ti1'
_cod_database_code 2000207

loop_
_space_group_symop_id
_space_group_symop_operation_xyz
1 x,y,z
2 -x+1/2,y+1/2,-z+1/2
3 -x,-y,-z
4 x+1/2,-y+1/2,z+1/2

loop_
_atom_site_label
_atom_site_fract_x
_atom_site_fract_y
_atom_site_fract_z
_atom_site_attached_hydrogens
Ti -.06898(7) .18840(10) .34398(4) 0
C(1) -.2102(4) .2505(8) .3611(4) 1
C(2) -.1738(4) .1659(8) .4166(3) 1
C(3) -.1112(4) .2740(10) .4461(3) 1
C(4) -.1116(4) .4272(8) .4089(3) 1
C(5) -.1721(4) .4119(9) .3567(3) 1
C(6) -.1224(4) -.1022(8) .3218(3) 1
C(7) -.0567(4) -.1096(7) .3747(3) 1
C(8) .0188(4) -.0691(8) .3498(4) 1
C(9) .0001(4) -.0336(9) .2847(3) 1
C(10) -.0852(5) -.0547(9) .2672(3) 1
C(11) -.0981(4) .3969(8) .2080(3) 0
C(12) -.0309(4) .4973(8) .1806(3) 0
C(13) -.0494(5) .5960(10) .1230(3) 1
C(14) .0144(5) .6910(10) .0989(3) 1
C(15) .0961(5) .6850(10) .1273(3) 1
C(16) .1138(4) .5855(9) .1848(3) 0
C(17) .0503(4) .4944(8) .2103(3) 1
C(18) .0989(4) .2832(8) .4290(2) 0
C(19) .1680(3) .4227(8) .4300(2) 0
C(20) .1642(4) .5629(8) .3868(3) 1
C(21) .2296(4) .6877(9) .3883(3) 1
C(22) .2991(4) .6655(9) .4331(3) 1
C(23) .3057(4) .5250(9) .4776(3) 0
C(24) .2393(4) .4029(8) .4762(3) 1
C(25) .2610(5) .6760(10) .1996(4) 3
C(26) .3920(5) .3860(10) .5663(4) 3
O(1) -.0710(3) .3142(6) .2627(2) 0
O(2) -.1708(3) .3884(7) .1835(2) 0
O(3) .0433(2) .2896(5) .3773(2) 0
O(4) .0988(3) .1763(6) .4741(2) 0
O(5) .1946(3) .5747(7) .2187(2) 0
O(6) .3806(3) .5181(7) .5188(2) 0
